data_4038370
loop_
_publ_author_name
'Schoemaker, Robin'
'Schwedtmann, Kai'
'Hennersdorf, Felix'
'Bauz\'a, Antonio'
'Frontera, Antonio'
'Weigand, Jan J.'

_publ_section_title
;
 Toward N,P-Doped \p-Extended PAHs: A One-Pot Synthesis to Diannulated
 1,4,2-Diazaphospholium Triflate Salts.
;
_journal_name_full 'The Journal of organic chemistry'
_journal_paper_doi 10.1021/acs.joc.0c00577
_journal_year 2020
_chemical_formula_moiety 'C F3 O3 S, C18 H12 N2 P, C2 H3 N'
_chemical_formula_sum 'C21 H15 F3 N3 O3 P S'
_chemical_formula_weight 477.39
_space_group_crystal_system triclinic
_space_group_IT_number 2
_space_group_name_Hall '-P 1'
_space_group_name_H-M_alt 'P -1'
_atom_sites_solution_hydrogens difmap
_audit_creation_date 2016-07-05
_audit_creation_method
;
Olex2 1.2
(compiled 2015.09.30 svn.r3233 for OlexSys, GUI svn.r5103)
;
_cell_angle_alpha 116.376(3)
_cell_angle_beta 101.678(3)
_cell_angle_gamma 96.308(3)
_cell_formula_units_Z 2
_cell_length_a 7.0876(3)
_cell_length_b 12.8437(4)
_cell_length_c 13.0350(4)
_cell_measurement_reflns_used 4806
_cell_measurement_temperature 99.99(10)
_cell_measurement_theta_max 76.0080
_cell_measurement_theta_min 3.9040
_cell_volume 1013.70(7)
_computing_cell_refinement 'CrysAlisPro 1.171.38.41 (Rigaku OD, 2015)'
_computing_data_collection 'CrysAlisPro 1.171.38.41 (Rigaku OD, 2015)'
_computing_data_reduction 'CrysAlisPro 1.171.38.41 (Rigaku OD, 2015)'
_computing_molecular_graphics 'Olex2 (Dolomanov et al., 2009)'
_computing_publication_material 'Olex2 (Dolomanov et al., 2009)'
_computing_structure_refinement 'ShelXL (Sheldrick, 2015)'
_computing_structure_solution 'ShelXT (Sheldrick, 2015)'
_diffrn_ambient_environment N~2~
_diffrn_ambient_temperature 99.99(10)
_diffrn_detector 'CCD plate'
_diffrn_detector_area_resol_mean 10.5700
_diffrn_detector_type AtlasS2
_diffrn_measured_fraction_theta_full 1.000
_diffrn_measured_fraction_theta_max 0.985
_diffrn_measurement_details
;
List of Runs (angles in degrees, time in seconds):

  # Type    Start    End  Width  t~exp~   \w     \q     \k     \f   Frames
--------------------------------------------------------------------------
  1  \w     18.00 112.00   0.50    1.00    --   42.50  57.00 -60.00  188
  2  \w     66.00 125.00   0.50    3.00    --  111.00  15.00  30.00  118
  3  \w    130.00 161.00   0.50    3.00    --  111.00  15.00  30.00   62
  4  \w    122.00 155.00   0.50    3.00    --  111.00  77.00 -60.00   66
  5  \w    153.00 178.00   0.50    3.00    --  111.00  45.00-150.00   50
  6  \w     99.00 152.00   0.50    3.00    --  111.00  45.00-180.00  106
  7  \w     95.00 161.00   0.50    3.00    --  111.00 125.00-120.00  132
  8  \w     94.00 123.00   0.50    3.00    --  111.00 125.00-180.00   58
  9  \w     87.00 119.00   0.50    3.00    --  111.00  77.00 -60.00   64
 10  \w     88.00 139.00   0.50    3.00    --  111.00  45.00-150.00  102
 11  \w     92.00 135.00   0.50    3.00    --  111.00 -45.00 -30.00   86
 12  \w     82.00 109.00   0.50    3.00    --  111.00 -94.00  60.00   54
 13  \w     86.00 121.00   0.50    3.00    --  111.00-125.00 120.00   70
 14  \w     99.00 138.00   0.50    3.00    --  111.00 -77.00 150.00   78
 15  \w     70.00 134.00   0.50    3.00    --  111.00 -30.00 150.00  128
 16  \w     65.00 108.00   0.50    3.00    --  111.00 -94.00   0.00   86
 17  \w     92.00 121.00   0.50    3.00    --  111.00-125.00 -30.00   58
 18  \w     91.00 120.00   0.50    3.00    --  111.00-125.00-120.00   58
 19  \w     96.00 126.00   0.50    3.00    --  111.00 -77.00-150.00   60
 20  \w     84.00 120.00   0.50    3.00    --  111.00-125.00-180.00   72
 21  \w     45.00  80.00   0.50    3.00    --  111.00-125.00 -30.00   70
 22  \w     32.00  61.00   0.50    3.00    --  111.00 -94.00   0.00   58
 23  \w     31.00  81.00   0.50    3.00    --  111.00 -94.00  60.00  100
 24  \w     40.00  72.00   0.50    3.00    --  111.00 -45.00 -30.00   64
 25  \w     38.00  80.00   0.50    3.00    --  111.00 -77.00-150.00   84
 26  \w     40.00  71.00   0.50    3.00    --  111.00-125.00-180.00   62
 27  \w    -61.00  28.00   0.50    1.00    --  -38.50  38.00-180.00  178
 28  \w    -37.00  -4.00   0.50    1.00    --  -38.50 125.00   0.00   66
 29  \w    138.00 177.00   0.50    3.00    --  111.00 125.00  90.00   78
 30  \w     38.00  91.00   0.50    3.00    --  111.00 -77.00 150.00  106
 31  \w     13.00  67.00   0.50    1.00    --   42.50 -57.00 150.00  108
 32  \w    -93.00 -58.00   0.50    1.00    --  -38.50 125.00   0.00   70
 33  \w   -110.00 -16.00   0.50    1.00    --  -38.50 -38.00   0.00  188
;
_diffrn_measurement_device 'four-circle diffractometer'
_diffrn_measurement_device_type 'SuperNova, Dual, Cu at zero, AtlasS2'
_diffrn_measurement_method '\w scans'
_diffrn_orient_matrix_type 'CrysAlisPro convention (1999,Acta A55,543-557)'
_diffrn_orient_matrix_UB_11 0.0206057000
_diffrn_orient_matrix_UB_12 -0.1098575000
_diffrn_orient_matrix_UB_13 0.0170962000
_diffrn_orient_matrix_UB_21 0.2118158000
_diffrn_orient_matrix_UB_22 0.0128954000
_diffrn_orient_matrix_UB_23 -0.0123012000
_diffrn_orient_matrix_UB_31 0.0816562000
_diffrn_orient_matrix_UB_32 0.0816733000
_diffrn_orient_matrix_UB_33 0.1358829000
_diffrn_radiation_monochromator mirror
_diffrn_radiation_probe x-ray
_diffrn_radiation_type CuK\a
_diffrn_radiation_wavelength 1.54184
_diffrn_reflns_av_R_equivalents 0.0264
_diffrn_reflns_av_unetI/netI 0.0282
_diffrn_reflns_Laue_measured_fraction_full 1.000
_diffrn_reflns_Laue_measured_fraction_max 0.985
_diffrn_reflns_limit_h_max 8
_diffrn_reflns_limit_h_min -8
_diffrn_reflns_limit_k_max 15
_diffrn_reflns_limit_k_min -16
_diffrn_reflns_limit_l_max 16
_diffrn_reflns_limit_l_min -15
_diffrn_reflns_number 9124
_diffrn_reflns_point_group_measured_fraction_full 1.000
_diffrn_reflns_point_group_measured_fraction_max 0.985
_diffrn_reflns_theta_full 67.684
_diffrn_reflns_theta_max 76.658
_diffrn_reflns_theta_min 3.945
_diffrn_source 'micro-focus sealed X-ray tube'
_diffrn_source_type 'SuperNova (Cu) X-ray Source'
_exptl_absorpt_coefficient_mu 2.698
_exptl_absorpt_correction_T_max 0.811
_exptl_absorpt_correction_T_min 0.640
_exptl_absorpt_correction_type gaussian
_exptl_absorpt_process_details
;
CrysAlisPro 1.171.38.41 (Rigaku Oxford Diffraction, 2015)
Numerical absorption correction based on gaussian integration over
			a multifaceted crystal model
Empirical absorption correction using spherical harmonics,
 implemented in SCALE3 ABSPACK scaling algorithm.
;
_exptl_crystal_colour 'clear yellow'
_exptl_crystal_colour_lustre clear
_exptl_crystal_colour_primary yellow
_exptl_crystal_density_diffrn 1.564
_exptl_crystal_description block
_exptl_crystal_F_000 488
_exptl_crystal_size_max 0.239
_exptl_crystal_size_mid 0.194
_exptl_crystal_size_min 0.107
_refine_diff_density_max 0.329
_refine_diff_density_min -0.428
_refine_diff_density_rms 0.063
_refine_ls_extinction_method none
_refine_ls_goodness_of_fit_ref 1.035
_refine_ls_hydrogen_treatment refall
_refine_ls_matrix_type full
_refine_ls_number_parameters 349
_refine_ls_number_reflns 4208
_refine_ls_number_restraints 0
_refine_ls_restrained_S_all 1.035
_refine_ls_R_factor_all 0.0430
_refine_ls_R_factor_gt 0.0413
_refine_ls_shift/su_max 0.001
_refine_ls_shift/su_mean 0.000
_refine_ls_structure_factor_coef Fsqd
_refine_ls_weighting_details 'w=1/[\s^2^(Fo^2^)+(0.0726P)^2^+0.3423P] where P=(Fo^2^+2Fc^2^)/3'
_refine_ls_weighting_scheme calc
_refine_ls_wR_factor_gt 0.1124
_refine_ls_wR_factor_ref 0.1148
_reflns_Friedel_coverage 0.000
_reflns_number_gt 3959
_reflns_number_total 4208
_reflns_threshold_expression 'I > 2\s(I)'
_cod_data_source_file jo0c00577_si_005.cif
_cod_data_source_block jjw0478
_cod_database_code 4038370
_chemical_oxdiff_formula 'C42 H30 F6 N6 O6 P2 S2 '
_chemical_oxdiff_usercomment MeCN/Et2O
_shelx_space_group_comment
;
The symmetry employed for this shelxl refinement is uniquely defined
by the following loop, which should always be used as a source of
symmetry information in preference to the above space-group names.
They are only intended as comments.
;
_reflns_odcompleteness_completeness 100.00
_reflns_odcompleteness_iscentric 1
_reflns_odcompleteness_theta 66.97
_olex2_refinement_description
;
;
_shelx_shelxl_version_number 2014/7
_olex2_submission_special_instructions 'No special instructions were received'
_oxdiff_exptl_absorpt_empirical_details
;
Empirical correction (ABSPACK) includes:
- Absorption correction using spherical harmonics
- Frame scaling
;
_oxdiff_exptl_absorpt_empirical_full_max 1.293
_oxdiff_exptl_absorpt_empirical_full_min 0.746

loop_
_space_group_symop_operation_xyz
'x, y, z'
'-x, -y, -z'

loop_
_atom_site_label
_atom_site_type_symbol
_atom_site_fract_x
_atom_site_fract_y
_atom_site_fract_z
_atom_site_U_iso_or_equiv
_atom_site_adp_type
_atom_site_occupancy
_atom_site_site_symmetry_order
_atom_site_calc_flag
_atom_site_refinement_flags_posn
_atom_site_refinement_flags_adp
_atom_site_refinement_flags_occupancy
_atom_site_disorder_assembly
_atom_site_disorder_group
S1 S 0.71551(6) 0.77436(4) 0.31105(3) 0.02855(13) Uani 1 1 d . . . . .
P1 P 0.70266(6) 0.52138(4) 0.39196(3) 0.02485(13) Uani 1 1 d . . . . .
F2 F 0.5082(2) 0.56545(11) 0.13761(11) 0.0510(3) Uani 1 1 d . . . . .
F3 F 0.34490(18) 0.70339(13) 0.18384(13) 0.0537(3) Uani 1 1 d . . . . .
F1 F 0.5526(2) 0.70017(14) 0.08399(11) 0.0585(4) Uani 1 1 d . . . . .
O1 O 0.7158(2) 0.89401(12) 0.33129(12) 0.0363(3) Uani 1 1 d . . . . .
O3 O 0.6469(2) 0.74663(13) 0.39500(12) 0.0423(3) Uani 1 1 d . . . . .
O2 O 0.8883(2) 0.73241(13) 0.28349(14) 0.0436(3) Uani 1 1 d . . . . .
N1 N 0.78526(19) 0.51254(12) 0.59306(12) 0.0243(3) Uani 1 1 d . . . . .
N2 N 0.73604(19) 0.39061(12) 0.39776(12) 0.0244(3) Uani 1 1 d . . . . .
C1 C 0.7436(2) 0.58806(15) 0.54454(14) 0.0248(3) Uani 1 1 d . . . . .
C14 C 0.7228(2) 0.28290(15) 0.29616(14) 0.0255(3) Uani 1 1 d . . . . .
C2 C 0.7301(2) 0.70626(15) 0.62066(15) 0.0264(3) Uani 1 1 d . . . . .
C5 C 0.8447(2) 0.55836(15) 0.71969(14) 0.0249(3) Uani 1 1 d . . . . .
C13 C 0.7459(2) 0.18208(15) 0.30938(15) 0.0281(3) Uani 1 1 d . . . . .
C4 C 0.8119(2) 0.67097(15) 0.79020(14) 0.0269(3) Uani 1 1 d . . . . .
C10 C 0.7685(2) 0.39791(15) 0.50714(14) 0.0249(3) Uani 1 1 d . . . . .
C3 C 0.7516(2) 0.74409(15) 0.73803(15) 0.0277(3) Uani 1 1 d . . . . .
C11 C 0.7707(2) 0.29399(15) 0.52040(15) 0.0280(3) Uani 1 1 d . . . . .
C6 C 0.9475(2) 0.50000(15) 0.77310(15) 0.0274(3) Uani 1 1 d . . . . .
N3 N 0.7943(4) 1.03296(18) 0.82862(17) 0.0555(5) Uani 1 1 d . . . . .
C12 C 0.7630(3) 0.18957(16) 0.42364(16) 0.0300(3) Uani 1 1 d . . . . .
C15 C 0.6881(2) 0.27713(16) 0.18381(15) 0.0283(3) Uani 1 1 d . . . . .
C9 C 0.8619(3) 0.71661(16) 0.91498(15) 0.0303(3) Uani 1 1 d . . . . .
C17 C 0.7226(3) 0.07270(16) 0.09996(16) 0.0338(4) Uani 1 1 d . . . . .
C18 C 0.7462(3) 0.07596(16) 0.20861(16) 0.0322(4) Uani 1 1 d . . . . .
C7 C 1.0011(3) 0.55002(17) 0.89654(15) 0.0309(4) Uani 1 1 d . . . . .
C8 C 0.9531(3) 0.65600(17) 0.96764(15) 0.0328(4) Uani 1 1 d . . . . .
C16 C 0.6889(3) 0.17241(17) 0.08713(15) 0.0314(4) Uani 1 1 d . . . . .
C20 C 0.7666(3) 1.03643(17) 0.74102(17) 0.0383(4) Uani 1 1 d . . . . .
C19 C 0.5209(3) 0.68100(18) 0.17153(16) 0.0363(4) Uani 1 1 d . . . . .
C21 C 0.7323(3) 1.0407(2) 0.62924(18) 0.0411(4) Uani 1 1 d . . . . .
H9 H 0.837(3) 0.794(2) 0.9642(19) 0.028(5) Uiso 1 1 d . . . . .
H15 H 0.662(3) 0.344(2) 0.1777(18) 0.026(5) Uiso 1 1 d . . . . .
H11 H 0.775(3) 0.302(2) 0.599(2) 0.034(5) Uiso 1 1 d . . . . .
H2 H 0.700(3) 0.756(2) 0.5853(19) 0.031(5) Uiso 1 1 d . . . . .
H17 H 0.732(3) 0.004(2) 0.033(2) 0.033(5) Uiso 1 1 d . . . . .
H6 H 0.986(3) 0.430(2) 0.7284(19) 0.027(5) Uiso 1 1 d . . . . .
H3 H 0.741(3) 0.824(2) 0.7889(19) 0.028(5) Uiso 1 1 d . . . . .
H12 H 0.765(4) 0.121(2) 0.431(2) 0.039(6) Uiso 1 1 d . . . . .
H8 H 0.987(4) 0.687(2) 1.053(2) 0.043(6) Uiso 1 1 d . . . . .
H18 H 0.758(3) 0.009(2) 0.2171(19) 0.031(5) Uiso 1 1 d . . . . .
H7 H 1.078(4) 0.510(2) 0.934(2) 0.038(6) Uiso 1 1 d . . . . .
H16 H 0.671(4) 0.169(2) 0.012(2) 0.039(6) Uiso 1 1 d . . . . .
H21A H 0.713(5) 0.961(3) 0.563(3) 0.067(9) Uiso 1 1 d . . . . .
H21B H 0.625(5) 1.075(3) 0.619(3) 0.067(9) Uiso 1 1 d . . . . .
H21C H 0.847(5) 1.097(3) 0.638(3) 0.073(9) Uiso 1 1 d . . . . .

loop_
_atom_site_aniso_label
_atom_site_aniso_U_11
_atom_site_aniso_U_22
_atom_site_aniso_U_33
_atom_site_aniso_U_23
_atom_site_aniso_U_13
_atom_site_aniso_U_12
S1 0.0335(2) 0.0265(2) 0.0243(2) 0.01228(16) 0.00399(16) 0.00884(16)
P1 0.0251(2) 0.0268(2) 0.0231(2) 0.01288(17) 0.00517(15) 0.00633(15)
F2 0.0628(8) 0.0304(6) 0.0388(6) 0.0044(5) 0.0033(5) 0.0062(5)
F3 0.0340(6) 0.0516(8) 0.0574(8) 0.0172(6) -0.0020(5) 0.0088(5)
F1 0.0785(10) 0.0664(9) 0.0289(6) 0.0252(6) 0.0071(6) 0.0139(7)
O1 0.0426(7) 0.0283(6) 0.0385(7) 0.0164(5) 0.0099(6) 0.0105(5)
O3 0.0652(9) 0.0346(7) 0.0283(6) 0.0167(6) 0.0122(6) 0.0103(6)
O2 0.0371(7) 0.0398(8) 0.0520(8) 0.0202(7) 0.0089(6) 0.0169(6)
N1 0.0219(6) 0.0279(7) 0.0226(6) 0.0127(5) 0.0043(5) 0.0051(5)
N2 0.0217(6) 0.0266(7) 0.0244(6) 0.0126(6) 0.0051(5) 0.0051(5)
C1 0.0200(7) 0.0294(8) 0.0256(7) 0.0145(6) 0.0053(6) 0.0048(6)
C14 0.0205(7) 0.0278(8) 0.0254(7) 0.0109(6) 0.0057(6) 0.0044(6)
C2 0.0230(7) 0.0278(8) 0.0274(8) 0.0138(7) 0.0044(6) 0.0047(6)
C5 0.0228(7) 0.0294(8) 0.0214(7) 0.0122(6) 0.0047(6) 0.0041(6)
C13 0.0238(7) 0.0294(8) 0.0270(8) 0.0118(7) 0.0041(6) 0.0038(6)
C4 0.0223(7) 0.0309(8) 0.0251(8) 0.0127(7) 0.0048(6) 0.0048(6)
C10 0.0195(7) 0.0290(8) 0.0246(7) 0.0124(6) 0.0045(5) 0.0046(6)
C3 0.0243(7) 0.0262(8) 0.0288(8) 0.0109(7) 0.0049(6) 0.0054(6)
C11 0.0280(8) 0.0286(8) 0.0264(8) 0.0137(7) 0.0058(6) 0.0033(6)
C6 0.0268(8) 0.0300(8) 0.0254(8) 0.0139(7) 0.0062(6) 0.0063(6)
N3 0.0929(16) 0.0387(10) 0.0389(10) 0.0173(8) 0.0249(10) 0.0237(10)
C12 0.0306(8) 0.0293(8) 0.0301(8) 0.0158(7) 0.0055(6) 0.0063(6)
C15 0.0268(8) 0.0299(8) 0.0251(8) 0.0122(7) 0.0045(6) 0.0039(6)
C9 0.0309(8) 0.0301(8) 0.0253(8) 0.0102(7) 0.0064(6) 0.0059(6)
C17 0.0357(9) 0.0292(9) 0.0277(8) 0.0074(7) 0.0072(7) 0.0061(7)
C18 0.0326(9) 0.0276(8) 0.0333(9) 0.0127(7) 0.0073(7) 0.0069(7)
C7 0.0316(8) 0.0353(9) 0.0269(8) 0.0174(7) 0.0052(6) 0.0068(7)
C8 0.0357(9) 0.0361(9) 0.0238(8) 0.0135(7) 0.0060(6) 0.0058(7)
C16 0.0311(8) 0.0335(9) 0.0242(8) 0.0108(7) 0.0058(6) 0.0044(7)
C20 0.0485(11) 0.0282(9) 0.0332(9) 0.0097(7) 0.0130(8) 0.0095(8)
C19 0.0421(10) 0.0354(9) 0.0259(8) 0.0121(7) 0.0037(7) 0.0100(7)
C21 0.0425(11) 0.0442(11) 0.0313(9) 0.0146(8) 0.0080(8) 0.0096(9)

loop_
_atom_type_symbol
_atom_type_description
_atom_type_scat_dispersion_real
_atom_type_scat_dispersion_imag
_atom_type_scat_source
C C 0.0181 0.0091 'International Tables Vol C Tables 4.2.6.8 and 6.1.1.4'
H H 0.0000 0.0000 'International Tables Vol C Tables 4.2.6.8 and 6.1.1.4'
F F 0.0727 0.0534 'International Tables Vol C Tables 4.2.6.8 and 6.1.1.4'
N N 0.0311 0.0180 'International Tables Vol C Tables 4.2.6.8 and 6.1.1.4'
O O 0.0492 0.0322 'International Tables Vol C Tables 4.2.6.8 and 6.1.1.4'
P P 0.2955 0.4335 'International Tables Vol C Tables 4.2.6.8 and 6.1.1.4'
S S 0.3331 0.5567 'International Tables Vol C Tables 4.2.6.8 and 6.1.1.4'

loop_
_exptl_crystal_face_index_h
_exptl_crystal_face_index_k
_exptl_crystal_face_index_l
_exptl_crystal_face_perp_dist
0 -8 2 0.0399
1 6 -8 0.0624
-1 -6 8 0.0445
1 7 -1 0.0686
-4 2 -1 0.1033
4 -2 1 0.1109
0 1 7 0.0867
-2 3 6 0.1152
5 -2 -2 0.1062
-1 8 -6 0.0795
-4 -3 6 0.0868
-2 -6 1 0.0732
4 3 -5 0.1020

loop_
_geom_angle_atom_site_label_1
_geom_angle_atom_site_label_2
_geom_angle_atom_site_label_3
_geom_angle
_geom_angle_site_symmetry_1
_geom_angle_site_symmetry_3
_geom_angle_publ_flag
O1 S1 O3 114.36(8) . . ?
O1 S1 C19 104.00(8) . . ?
O3 S1 C19 102.91(9) . . ?
O2 S1 O1 115.28(9) . . ?
O2 S1 O3 115.05(9) . . ?
O2 S1 C19 102.89(9) . . ?
C1 P1 N2 86.83(7) . . ?
C1 N1 C5 120.48(14) . . ?
C10 N1 C1 112.45(13) . . ?
C10 N1 C5 127.03(14) . . ?
C14 N2 P1 123.07(11) . . ?
C10 N2 P1 115.76(11) . . ?
C10 N2 C14 121.13(14) . . ?
N1 C1 P1 113.86(12) . . ?
N1 C1 C2 119.38(14) . . ?
C2 C1 P1 126.70(12) . . ?
C13 C14 N2 118.88(14) . . ?
C15 C14 N2 120.20(15) . . ?
C15 C14 C13 120.92(15) . . ?
C1 C2 H2 118.0(13) . . ?
C3 C2 C1 120.35(15) . . ?
C3 C2 H2 121.5(13) . . ?
C4 C5 N1 117.14(14) . . ?
C6 C5 N1 122.23(15) . . ?
C6 C5 C4 120.38(15) . . ?
C14 C13 C12 118.75(15) . . ?
C14 C13 C18 118.86(16) . . ?
C18 C13 C12 122.37(16) . . ?
C5 C4 C3 120.56(15) . . ?
C5 C4 C9 118.52(15) . . ?
C9 C4 C3 120.49(16) . . ?
N1 C10 C11 128.45(15) . . ?
N2 C10 N1 110.75(14) . . ?
N2 C10 C11 120.70(15) . . ?
C2 C3 C4 120.30(16) . . ?
C2 C3 H3 120.1(13) . . ?
C4 C3 H3 119.2(13) . . ?
C10 C11 H11 117.1(14) . . ?
C12 C11 C10 118.68(15) . . ?
C12 C11 H11 124.2(14) . . ?
C5 C6 H6 122.2(13) . . ?
C7 C6 C5 119.02(16) . . ?
C7 C6 H6 118.7(13) . . ?
C13 C12 H12 119.3(15) . . ?
C11 C12 C13 121.27(16) . . ?
C11 C12 H12 119.4(15) . . ?
C14 C15 H15 118.3(13) . . ?
C16 C15 C14 118.80(16) . . ?
C16 C15 H15 122.9(13) . . ?
C4 C9 H9 118.8(12) . . ?
C8 C9 C4 120.95(16) . . ?
C8 C9 H9 120.2(12) . . ?
C18 C17 C16 120.39(16) . . ?
C18 C17 H17 120.9(14) . . ?
C16 C17 H17 118.7(14) . . ?
C13 C18 H18 118.8(13) . . ?
C17 C18 C13 119.89(17) . . ?
C17 C18 H18 121.3(14) . . ?
C6 C7 C8 121.38(16) . . ?
C6 C7 H7 118.6(14) . . ?
C8 C7 H7 120.0(14) . . ?
C9 C8 C7 119.26(16) . . ?
C9 C8 H8 120.9(15) . . ?
C7 C8 H8 119.8(15) . . ?
C15 C16 C17 120.95(16) . . ?
C15 C16 H16 119.0(15) . . ?
C17 C16 H16 120.1(15) . . ?
N3 C20 C21 179.7(3) . . ?
F2 C19 S1 111.19(13) . . ?
F2 C19 F3 107.40(17) . . ?
F3 C19 S1 110.82(13) . . ?
F1 C19 S1 111.67(15) . . ?
F1 C19 F2 108.04(16) . . ?
F1 C19 F3 107.53(16) . . ?
C20 C21 H21A 109.8(19) . . ?
C20 C21 H21B 110.4(19) . . ?
C20 C21 H21C 106(2) . . ?
H21A C21 H21B 112(3) . . ?
H21A C21 H21C 113(3) . . ?
H21B C21 H21C 105(3) . . ?

loop_
_geom_bond_atom_site_label_1
_geom_bond_atom_site_label_2
_geom_bond_distance
_geom_bond_site_symmetry_2
_geom_bond_publ_flag
S1 O1 1.4388(13) . ?
S1 O3 1.4438(14) . ?
S1 O2 1.4388(14) . ?
S1 C19 1.8252(19) . ?
P1 N2 1.7538(14) . ?
P1 C1 1.7238(16) . ?
F2 C19 1.333(2) . ?
F3 C19 1.336(2) . ?
F1 C19 1.324(2) . ?
N1 C1 1.400(2) . ?
N1 C5 1.4315(19) . ?
N1 C10 1.371(2) . ?
N2 C14 1.403(2) . ?
N2 C10 1.356(2) . ?
C1 C2 1.425(2) . ?
C14 C13 1.402(2) . ?
C14 C15 1.402(2) . ?
C2 C3 1.352(2) . ?
C2 H2 0.96(2) . ?
C5 C4 1.404(2) . ?
C5 C6 1.398(2) . ?
C13 C12 1.428(2) . ?
C13 C18 1.412(2) . ?
C4 C3 1.437(2) . ?
C4 C9 1.410(2) . ?
C10 C11 1.421(2) . ?
C3 H3 0.96(2) . ?
C11 C12 1.358(2) . ?
C11 H11 0.98(2) . ?
C6 C7 1.388(2) . ?
C6 H6 0.94(2) . ?
N3 C20 1.141(3) . ?
C12 H12 0.93(3) . ?
C15 C16 1.377(2) . ?
C15 H15 0.94(2) . ?
C9 C8 1.379(3) . ?
C9 H9 0.98(2) . ?
C17 C18 1.373(3) . ?
C17 C16 1.402(3) . ?
C17 H17 0.95(2) . ?
C18 H18 0.93(2) . ?
C7 C8 1.391(3) . ?
C7 H7 0.99(2) . ?
C8 H8 0.96(2) . ?
C16 H16 0.94(2) . ?
C20 C21 1.455(3) . ?
C21 H21A 0.97(3) . ?
C21 H21B 0.93(3) . ?
C21 H21C 0.97(4) . ?

loop_
_geom_torsion_atom_site_label_1
_geom_torsion_atom_site_label_2
_geom_torsion_atom_site_label_3
_geom_torsion_atom_site_label_4
_geom_torsion
_geom_torsion_site_symmetry_1
_geom_torsion_site_symmetry_2
_geom_torsion_site_symmetry_3
_geom_torsion_site_symmetry_4
_geom_torsion_publ_flag
P1 N2 C14 C13 -178.10(11) . . . . ?
P1 N2 C14 C15 2.2(2) . . . . ?
P1 N2 C10 N1 -5.36(17) . . . . ?
P1 N2 C10 C11 171.39(12) . . . . ?
P1 C1 C2 C3 174.96(13) . . . . ?
O1 S1 C19 F2 177.25(14) . . . . ?
O1 S1 C19 F3 -63.37(16) . . . . ?
O1 S1 C19 F1 56.49(16) . . . . ?
O3 S1 C19 F2 -63.19(16) . . . . ?
O3 S1 C19 F3 56.19(16) . . . . ?
O3 S1 C19 F1 176.05(14) . . . . ?
O2 S1 C19 F2 56.68(16) . . . . ?
O2 S1 C19 F3 176.06(14) . . . . ?
O2 S1 C19 F1 -64.08(16) . . . . ?
N1 C1 C2 C3 -1.9(2) . . . . ?
N1 C5 C4 C3 -9.9(2) . . . . ?
N1 C5 C4 C9 177.62(14) . . . . ?
N1 C5 C6 C7 179.72(15) . . . . ?
N1 C10 C11 C12 -176.27(16) . . . . ?
N2 P1 C1 N1 1.69(12) . . . . ?
N2 P1 C1 C2 -175.30(15) . . . . ?
N2 C14 C13 C12 6.0(2) . . . . ?
N2 C14 C13 C18 -175.71(14) . . . . ?
N2 C14 C15 C16 175.76(15) . . . . ?
N2 C10 C11 C12 7.6(2) . . . . ?
C1 P1 N2 C14 179.65(13) . . . . ?
C1 P1 N2 C10 2.12(12) . . . . ?
C1 N1 C5 C4 15.5(2) . . . . ?
C1 N1 C5 C6 -158.77(15) . . . . ?
C1 N1 C10 N2 6.47(18) . . . . ?
C1 N1 C10 C11 -169.96(15) . . . . ?
C1 C2 C3 C4 7.6(2) . . . . ?
C14 N2 C10 N1 177.06(13) . . . . ?
C14 N2 C10 C11 -6.2(2) . . . . ?
C14 C13 C12 C11 -4.5(3) . . . . ?
C14 C13 C18 C17 -0.5(3) . . . . ?
C14 C15 C16 C17 0.4(3) . . . . ?
C5 N1 C1 P1 172.85(11) . . . . ?
C5 N1 C1 C2 -9.9(2) . . . . ?
C5 N1 C10 N2 -171.29(14) . . . . ?
C5 N1 C10 C11 12.3(3) . . . . ?
C5 C4 C3 C2 -1.5(2) . . . . ?
C5 C4 C9 C8 4.3(3) . . . . ?
C5 C6 C7 C8 0.6(3) . . . . ?
C13 C14 C15 C16 -3.9(2) . . . . ?
C4 C5 C6 C7 5.6(2) . . . . ?
C4 C9 C8 C7 1.8(3) . . . . ?
C10 N1 C1 P1 -5.08(17) . . . . ?
C10 N1 C1 C2 172.15(14) . . . . ?
C10 N1 C5 C4 -166.88(15) . . . . ?
C10 N1 C5 C6 18.8(2) . . . . ?
C10 N2 C14 C13 -0.7(2) . . . . ?
C10 N2 C14 C15 179.62(14) . . . . ?
C10 C11 C12 C13 -2.2(3) . . . . ?
C3 C4 C9 C8 -168.28(17) . . . . ?
C6 C5 C4 C3 164.55(16) . . . . ?
C6 C5 C4 C9 -8.0(2) . . . . ?
C6 C7 C8 C9 -4.3(3) . . . . ?
C12 C13 C18 C17 177.80(16) . . . . ?
C15 C14 C13 C12 -174.36(15) . . . . ?
C15 C14 C13 C18 4.0(2) . . . . ?
C9 C4 C3 C2 170.88(16) . . . . ?
C18 C13 C12 C11 177.22(17) . . . . ?
C18 C17 C16 C15 3.1(3) . . . . ?
C16 C17 C18 C13 -3.0(3) . . . . ?

loop_
_exptl_oxdiff_crystal_face_indexfrac_h
_exptl_oxdiff_crystal_face_indexfrac_k
_exptl_oxdiff_crystal_face_indexfrac_l
_exptl_oxdiff_crystal_face_x
_exptl_oxdiff_crystal_face_y
_exptl_oxdiff_crystal_face_z
0.0006 -8.0020 2.0133 0.9135 -0.1278 -0.3799
0.9997 5.9994 -8.0050 -0.7753 0.3876 -0.5161
-0.9997 -5.9994 8.0050 0.7753 -0.3876 0.5161
1.0004 7.0033 -1.0139 -0.7661 0.3147 0.5159
-4.0037 1.9955 -0.9970 -0.3188 -0.8100 -0.2994
4.0037 -1.9955 0.9970 0.3188 0.8100 0.2994
0.0007 1.0039 6.9911 0.0093 -0.0729 1.0320
-2.0012 3.0018 5.9912 -0.2686 -0.4589 0.8959
5.0042 -1.9959 -2.0015 0.2882 1.0589 -0.0264
-1.0019 7.9988 -6.0079 -1.0021 -0.0352 -0.2449
-4.0027 -3.0028 6.0056 0.3501 -0.9604 0.2440
-2.0014 -6.0041 1.0134 0.6357 -0.5138 -0.5161
4.0028 3.0034 -5.0066 -0.3331 0.9482 -0.1082
